data_1503583
loop_
_publ_author_name
'Xu, Silong'
'Chen, Rongshun'
'Qin, Zifeng'
'Wu, Guiping'
'He, Zhengjie'

_publ_section_title
;
 Divergent amine-catalyzed [4 + 2] annulation of morita-baylis-hillman
 allylic acetates with electron-deficient alkenes.
;
_journal_issue 4
_journal_name_full 'Organic letters'
_journal_page_first 996
_journal_page_last 999
_journal_paper_doi 10.1021/ol2032569
_journal_volume 14
_journal_year 2012
_chemical_formula_sum 'C18 H19 N O4'
_chemical_formula_weight 313.34
_chemical_name_systematic
; 
 ? 
;
_space_group_IT_number 4
_symmetry_cell_setting monoclinic
_symmetry_space_group_name_Hall 'P 2yb'
_symmetry_space_group_name_H-M 'P 1 21 1'
_atom_sites_solution_hydrogens geom
_atom_sites_solution_primary direct
_atom_sites_solution_secondary difmap
_audit_creation_method SHELXL-97
_cell_angle_alpha 90.00
_cell_angle_beta 117.314(4)
_cell_angle_gamma 90.00
_cell_formula_units_Z 2
_cell_length_a 11.241(4)
_cell_length_b 6.823(2)
_cell_length_c 11.298(4)
_cell_measurement_reflns_used 2798
_cell_measurement_temperature 113(2)
_cell_measurement_theta_max 27.9
_cell_measurement_theta_min 2.0
_cell_volume 769.9(4)
_computing_cell_refinement CrystalClear
_computing_data_collection CrystalClear
_computing_data_reduction CrystalClear
_computing_molecular_graphics 'Bruker SHELXTL'
_computing_publication_material 'CrystalStructure 3.8'
_computing_structure_refinement 'SHELXL-97 (Sheldrick, 1997)'
_computing_structure_solution 'SHELXS-97 (Sheldrick, 1990)'
_diffrn_ambient_temperature 113(2)
_diffrn_detector_area_resol_mean 14.63
_diffrn_measured_fraction_theta_full 0.991
_diffrn_measured_fraction_theta_max 0.991
_diffrn_measurement_device_type 'Rigaku Saturn CCD area detector'
_diffrn_measurement_method '\w and \f scans'
_diffrn_radiation_monochromator multilayer
_diffrn_radiation_source 'rotating anode'
_diffrn_radiation_type MoK\a
_diffrn_radiation_wavelength 0.71073
_diffrn_reflns_av_R_equivalents 0.0304
_diffrn_reflns_av_sigmaI/netI 0.0545
_diffrn_reflns_limit_h_max 14
_diffrn_reflns_limit_h_min -12
_diffrn_reflns_limit_k_max 8
_diffrn_reflns_limit_k_min -8
_diffrn_reflns_limit_l_max 14
_diffrn_reflns_limit_l_min -14
_diffrn_reflns_number 7850
_diffrn_reflns_theta_full 27.87
_diffrn_reflns_theta_max 27.87
_diffrn_reflns_theta_min 2.03
_diffrn_standards_decay_% 0
_diffrn_standards_interval_count 0
_diffrn_standards_interval_time 0
_diffrn_standards_number 0
_exptl_absorpt_coefficient_mu 0.096
_exptl_absorpt_correction_T_max 0.9905
_exptl_absorpt_correction_T_min 0.9811
_exptl_absorpt_correction_type multi-scan
_exptl_absorpt_process_details CrystalClear
_exptl_crystal_colour Colorless
_exptl_crystal_density_diffrn 1.352
_exptl_crystal_density_method 'not measured'
_exptl_crystal_description Prism
_exptl_crystal_F_000 332
_exptl_crystal_size_max 0.20
_exptl_crystal_size_mid 0.18
_exptl_crystal_size_min 0.10
_refine_diff_density_max 0.181
_refine_diff_density_min -0.137
_refine_diff_density_rms 0.035
_refine_ls_abs_structure_details 'Flack H D (1983), Acta Cryst. A39, 876-881'
_refine_ls_abs_structure_Flack 1.6(7)
_refine_ls_extinction_method none
_refine_ls_goodness_of_fit_ref 1.018
_refine_ls_hydrogen_treatment constr
_refine_ls_matrix_type full
_refine_ls_number_parameters 210
_refine_ls_number_reflns 3536
_refine_ls_number_restraints 1
_refine_ls_restrained_S_all 1.018
_refine_ls_R_factor_all 0.0387
_refine_ls_R_factor_gt 0.0291
_refine_ls_shift/su_max 0.001
_refine_ls_shift/su_mean 0.000
_refine_ls_structure_factor_coef Fsqd
_refine_ls_weighting_details 'calc w=1/[\s^2^(Fo^2^)+(0.0181P)^2^+0.0000P] where P=(Fo^2^+2Fc^2^)/3'
_refine_ls_weighting_scheme calc
_refine_ls_wR_factor_gt 0.0559
_refine_ls_wR_factor_ref 0.0576
_reflns_number_gt 2688
_reflns_number_total 3536
_reflns_threshold_expression >2sigma(I)
_cod_data_source_file ol2032569_si_002.cif
_cod_data_source_block shelx
_cod_depositor_comments
;
The following automatic conversions were performed:

'_symmetry_cell_setting' value 'Monoclinic' changed to 'monoclinic'
according to /home/saulius/struct/CIF-dictionaries/cif_core.dic
dictionary named 'cif_core.dic' version 2.4.1 from
2010-06-29.

'_exptl_absorpt_correction_type' value 'MULTI-SCAN'
changed to 'multi-scan' according to
/home/saulius/struct/CIF-dictionaries/cif_core.dic dictionary named
'cif_core.dic' version 2.4.1 from
2010-06-29.

'_refine_ls_hydrogen_treatment' value 'CONSTR' changed
to 'constr' according to
/home/saulius/struct/CIF-dictionaries/cif_core.dic dictionary named
'cif_core.dic' version 2.4.1 from 2010-06-29.

Automatic conversion script
Id: cif_fix_values 1715 2011-07-08 13:25:40Z adriana 
;
_cod_original_cell_volume 769.9(5)
_cod_original_sg_symbol_H-M P2(1)
_cod_database_code 1503583

loop_
_symmetry_equiv_pos_as_xyz
'x, y, z'
'-x, y+1/2, -z'

loop_
_atom_site_label
_atom_site_type_symbol
_atom_site_fract_x
_atom_site_fract_y
_atom_site_fract_z
_atom_site_U_iso_or_equiv
_atom_site_adp_type
_atom_site_occupancy
_atom_site_symmetry_multiplicity
_atom_site_calc_flag
_atom_site_refinement_flags
O1 O 0.30344(10) 0.16731(15) 0.76755(9) 0.0299(3) Uani 1 1 d .
O2 O 0.26533(9) 0.67159(15) 0.48844(9) 0.0271(2) Uani 1 1 d .
O3 O 0.71534(9) 0.07374(14) 0.95434(10) 0.0250(2) Uani 1 1 d .
O4 O 0.78687(9) 0.19393(14) 0.81222(9) 0.0248(2) Uani 1 1 d .
N1 N 0.25803(11) 0.40014(16) 0.60438(11) 0.0172(3) Uani 1 1 d .
C1 C 0.15448(13) 0.30033(19) 0.49238(13) 0.0167(3) Uani 1 1 d .
C2 C 0.03115(13) 0.3907(2) 0.42260(14) 0.0195(3) Uani 1 1 d .
H2 H 0.0145 0.5143 0.4509 0.023 Uiso 1 1 calc R
C3 C -0.06743(14) 0.2999(2) 0.31168(14) 0.0211(3) Uani 1 1 d .
H3 H -0.1521 0.3613 0.2631 0.025 Uiso 1 1 calc R
C4 C -0.04281(14) 0.1186(2) 0.27114(14) 0.0220(3) Uani 1 1 d .
H4 H -0.1103 0.0569 0.1943 0.026 Uiso 1 1 calc R
C5 C 0.08005(14) 0.0279(2) 0.34277(14) 0.0221(3) Uani 1 1 d .
H5 H 0.0961 -0.0971 0.3160 0.026 Uiso 1 1 calc R
C6 C 0.17935(14) 0.11906(19) 0.45322(13) 0.0183(3) Uani 1 1 d .
H6 H 0.2640 0.0578 0.5019 0.022 Uiso 1 1 calc R
C7 C 0.31986(13) 0.3298(2) 0.73414(14) 0.0206(3) Uani 1 1 d .
C8 C 0.40824(13) 0.49073(19) 0.82464(14) 0.0189(3) Uani 1 1 d .
H8 H 0.3659 0.5416 0.8794 0.023 Uiso 1 1 calc R
C9 C 0.54785(13) 0.4112(2) 0.91919(14) 0.0205(3) Uani 1 1 d .
H9A H 0.5953 0.5061 0.9922 0.025 Uiso 1 1 calc R
H9B H 0.5389 0.2864 0.9591 0.025 Uiso 1 1 calc R
C10 C 0.62755(13) 0.3774(2) 0.84442(14) 0.0177(3) Uani 1 1 d .
C11 C 0.62332(13) 0.51095(19) 0.75678(14) 0.0189(3) Uani 1 1 d .
H11 H 0.6689 0.4884 0.7051 0.023 Uiso 1 1 calc R
C12 C 0.54624(13) 0.6975(2) 0.73975(14) 0.0209(3) Uani 1 1 d .
H12 H 0.5963 0.7725 0.8244 0.025 Uiso 1 1 calc R
C13 C 0.40597(13) 0.6549(2) 0.72965(13) 0.0186(3) Uani 1 1 d .
H13 H 0.3719 0.7776 0.7520 0.022 Uiso 1 1 calc R
C14 C 0.30415(13) 0.58624(19) 0.59309(14) 0.0180(3) Uani 1 1 d .
C15 C 0.54363(14) 0.8291(2) 0.62898(15) 0.0290(4) Uani 1 1 d .
H15A H 0.6356 0.8571 0.6458 0.044 Uiso 1 1 calc R
H15B H 0.4979 0.9522 0.6272 0.044 Uiso 1 1 calc R
H15C H 0.4958 0.7623 0.5430 0.044 Uiso 1 1 calc R
C16 C 0.71238(13) 0.1984(2) 0.87664(13) 0.0188(3) Uani 1 1 d .
C17 C 0.87666(14) 0.0283(2) 0.83744(15) 0.0251(3) Uani 1 1 d .
H17A H 0.8784 -0.0101 0.7538 0.030 Uiso 1 1 calc R
H17B H 0.8435 -0.0848 0.8687 0.030 Uiso 1 1 calc R
C18 C 1.01601(14) 0.0804(2) 0.94098(15) 0.0294(4) Uani 1 1 d .
H18A H 1.0455 0.1997 0.9137 0.044 Uiso 1 1 calc R
H18B H 1.0772 -0.0274 0.9499 0.044 Uiso 1 1 calc R
H18C H 1.0160 0.1029 1.0267 0.044 Uiso 1 1 calc R

loop_
_atom_site_aniso_label
_atom_site_aniso_U_11
_atom_site_aniso_U_22
_atom_site_aniso_U_33
_atom_site_aniso_U_23
_atom_site_aniso_U_13
_atom_site_aniso_U_12
O1 0.0356(6) 0.0256(6) 0.0234(6) 0.0037(5) 0.0090(5) -0.0088(5)
O2 0.0279(6) 0.0226(6) 0.0235(6) 0.0043(5) 0.0056(5) -0.0024(5)
O3 0.0307(6) 0.0230(6) 0.0239(6) 0.0057(5) 0.0148(5) 0.0036(5)
O4 0.0268(6) 0.0233(6) 0.0293(6) 0.0073(5) 0.0171(5) 0.0100(5)
N1 0.0178(6) 0.0156(6) 0.0169(6) -0.0011(5) 0.0069(5) 0.0001(5)
C1 0.0177(8) 0.0178(7) 0.0155(7) 0.0017(6) 0.0082(6) -0.0014(6)
C2 0.0223(8) 0.0183(7) 0.0222(8) 0.0011(6) 0.0139(7) 0.0011(6)
C3 0.0142(7) 0.0279(8) 0.0203(8) 0.0047(6) 0.0071(6) 0.0018(6)
C4 0.0202(8) 0.0274(8) 0.0179(7) -0.0009(6) 0.0082(7) -0.0063(6)
C5 0.0253(8) 0.0203(8) 0.0216(8) -0.0029(6) 0.0116(7) -0.0015(7)
C6 0.0155(8) 0.0201(8) 0.0183(8) 0.0012(6) 0.0069(7) 0.0010(6)
C7 0.0189(8) 0.0246(8) 0.0206(8) -0.0008(6) 0.0110(7) 0.0002(6)
C8 0.0165(8) 0.0230(8) 0.0170(7) -0.0029(6) 0.0076(6) -0.0002(6)
C9 0.0201(8) 0.0234(8) 0.0162(7) -0.0018(6) 0.0069(6) 0.0002(6)
C10 0.0150(7) 0.0197(7) 0.0157(7) -0.0029(6) 0.0047(6) -0.0010(6)
C11 0.0150(8) 0.0211(7) 0.0193(8) -0.0027(6) 0.0068(6) -0.0020(6)
C12 0.0172(8) 0.0186(7) 0.0238(8) -0.0008(6) 0.0067(6) -0.0007(6)
C13 0.0175(7) 0.0156(7) 0.0219(7) -0.0024(6) 0.0083(6) 0.0015(6)
C14 0.0168(8) 0.0150(7) 0.0235(8) -0.0013(6) 0.0102(7) 0.0022(6)
C15 0.0217(8) 0.0252(8) 0.0371(10) 0.0092(7) 0.0108(7) -0.0006(7)
C16 0.0189(8) 0.0211(7) 0.0157(7) -0.0029(6) 0.0073(6) -0.0026(6)
C17 0.0262(9) 0.0225(8) 0.0283(9) 0.0024(6) 0.0140(7) 0.0090(7)
C18 0.0274(9) 0.0287(9) 0.0288(9) 0.0010(7) 0.0102(8) 0.0065(7)

loop_
_atom_type_symbol
_atom_type_description
_atom_type_scat_dispersion_real
_atom_type_scat_dispersion_imag
_atom_type_scat_source
C C 0.0033 0.0016 'International Tables Vol C Tables 4.2.6.8 and 6.1.1.4'
H H 0.0000 0.0000 'International Tables Vol C Tables 4.2.6.8 and 6.1.1.4'
N N 0.0061 0.0033 'International Tables Vol C Tables 4.2.6.8 and 6.1.1.4'
O O 0.0106 0.0060 'International Tables Vol C Tables 4.2.6.8 and 6.1.1.4'

loop_
_geom_angle_atom_site_label_1
_geom_angle_atom_site_label_2
_geom_angle_atom_site_label_3
_geom_angle
C16 O4 C17 117.55(11)
C7 N1 C14 112.52(11)
C7 N1 C1 125.20(12)
C14 N1 C1 122.25(11)
C6 C1 C2 120.78(13)
C6 C1 N1 120.24(12)
C2 C1 N1 118.96(12)
C3 C2 C1 119.53(13)
C3 C2 H2 120.2
C1 C2 H2 120.2
C2 C3 C4 120.01(14)
C2 C3 H3 120.0
C4 C3 H3 120.0
C5 C4 C3 120.05(14)
C5 C4 H4 120.0
C3 C4 H4 120.0
C6 C5 C4 120.12(13)
C6 C5 H5 119.9
C4 C5 H5 119.9
C5 C6 C1 119.50(13)
C5 C6 H6 120.3
C1 C6 H6 120.3
O1 C7 N1 124.80(13)
O1 C7 C8 126.70(13)
N1 C7 C8 108.49(12)
C7 C8 C9 110.90(11)
C7 C8 C13 105.04(11)
C9 C8 C13 115.19(11)
C7 C8 H8 108.5
C9 C8 H8 108.5
C13 C8 H8 108.5
C10 C9 C8 110.19(12)
C10 C9 H9A 109.6
C8 C9 H9A 109.6
C10 C9 H9B 109.6
C8 C9 H9B 109.6
H9A C9 H9B 108.1
C11 C10 C16 122.97(12)
C11 C10 C9 119.08(12)
C16 C10 C9 117.90(12)
C10 C11 C12 119.83(13)
C10 C11 H11 120.1
C12 C11 H11 120.1
C11 C12 C15 113.32(12)
C11 C12 C13 110.91(11)
C15 C12 C13 114.30(11)
C11 C12 H12 105.8
C15 C12 H12 105.8
C13 C12 H12 105.8
C14 C13 C8 104.36(11)
C14 C13 C12 113.56(11)
C8 C13 C12 113.08(11)
C14 C13 H13 108.5
C8 C13 H13 108.5
C12 C13 H13 108.5
O2 C14 N1 123.03(12)
O2 C14 C13 127.91(12)
N1 C14 C13 109.05(12)
C12 C15 H15A 109.5
C12 C15 H15B 109.5
H15A C15 H15B 109.5
C12 C15 H15C 109.5
H15A C15 H15C 109.5
H15B C15 H15C 109.5
O3 C16 O4 124.20(13)
O3 C16 C10 123.69(13)
O4 C16 C10 112.09(12)
O4 C17 C18 110.47(11)
O4 C17 H17A 109.6
C18 C17 H17A 109.6
O4 C17 H17B 109.6
C18 C17 H17B 109.6
H17A C17 H17B 108.1
C17 C18 H18A 109.5
C17 C18 H18B 109.5
H18A C18 H18B 109.5
C17 C18 H18C 109.5
H18A C18 H18C 109.5
H18B C18 H18C 109.5

loop_
_geom_bond_atom_site_label_1
_geom_bond_atom_site_label_2
_geom_bond_distance
O1 C7 1.2125(18)
O2 C14 1.2058(16)
O3 C16 1.2118(16)
O4 C16 1.3382(15)
O4 C17 1.4539(16)
N1 C7 1.3884(17)
N1 C14 1.3993(17)
N1 C1 1.4381(17)
C1 C6 1.3847(18)
C1 C2 1.3860(18)
C2 C3 1.3815(19)
C2 H2 0.9500
C3 C4 1.3900(19)
C3 H3 0.9500
C4 C5 1.386(2)
C4 H4 0.9500
C5 C6 1.3826(18)
C5 H5 0.9500
C6 H6 0.9500
C7 C8 1.5184(19)
C8 C9 1.536(2)
C8 C13 1.5433(19)
C8 H8 1.0000
C9 C10 1.5046(18)
C9 H9A 0.9900
C9 H9B 0.9900
C10 C11 1.3302(19)
C10 C16 1.4885(19)
C11 C12 1.5014(19)
C11 H11 0.9500
C12 C15 1.5298(19)
C12 C13 1.5551(19)
C12 H12 1.0000
C13 C14 1.5130(18)
C13 H13 1.0000
C15 H15A 0.9800
C15 H15B 0.9800
C15 H15C 0.9800
C17 C18 1.506(2)
C17 H17A 0.9900
C17 H17B 0.9900
C18 H18A 0.9800
C18 H18B 0.9800
C18 H18C 0.9800

loop_
_geom_torsion_atom_site_label_1
_geom_torsion_atom_site_label_2
_geom_torsion_atom_site_label_3
_geom_torsion_atom_site_label_4
_geom_torsion
C7 N1 C1 C6 -61.38(18)
C14 N1 C1 C6 120.90(14)
C7 N1 C1 C2 120.30(14)
C14 N1 C1 C2 -57.43(16)
C6 C1 C2 C3 -0.85(19)
N1 C1 C2 C3 177.46(12)
C1 C2 C3 C4 0.3(2)
C2 C3 C4 C5 0.7(2)
C3 C4 C5 C6 -1.2(2)
C4 C5 C6 C1 0.71(19)
C2 C1 C6 C5 0.34(19)
N1 C1 C6 C5 -177.95(12)
C14 N1 C7 O1 -174.81(13)
C1 N1 C7 O1 7.3(2)
C14 N1 C7 C8 5.92(15)
C1 N1 C7 C8 -172.00(12)
O1 C7 C8 C9 48.13(19)
N1 C7 C8 C9 -132.62(12)
O1 C7 C8 C13 173.18(13)
N1 C7 C8 C13 -7.57(14)
C7 C8 C9 C10 74.27(14)
C13 C8 C9 C10 -44.84(16)
C8 C9 C10 C11 42.63(17)
C8 C9 C10 C16 -139.84(12)
C16 C10 C11 C12 -173.80(12)
C9 C10 C11 C12 3.6(2)
C10 C11 C12 C15 -176.20(12)
C10 C11 C12 C13 -46.07(18)
C7 C8 C13 C14 6.34(14)
C9 C8 C13 C14 128.65(12)
C7 C8 C13 C12 -117.55(12)
C9 C8 C13 C12 4.76(17)
C11 C12 C13 C14 -79.75(14)
C15 C12 C13 C14 49.85(16)
C11 C12 C13 C8 38.93(16)
C15 C12 C13 C8 168.53(12)
C7 N1 C14 O2 178.39(12)
C1 N1 C14 O2 -3.63(19)
C7 N1 C14 C13 -1.63(14)
C1 N1 C14 C13 176.36(11)
C8 C13 C14 O2 176.78(14)
C12 C13 C14 O2 -59.65(18)
C8 C13 C14 N1 -3.21(14)
C12 C13 C14 N1 120.37(12)
C17 O4 C16 O3 0.12(19)
C17 O4 C16 C10 178.66(11)
C11 C10 C16 O3 -178.56(13)
C9 C10 C16 O3 4.0(2)
C11 C10 C16 O4 2.89(19)
C9 C10 C16 O4 -174.53(11)
C16 O4 C17 C18 -96.76(14)
